data_7719220
loop_
_publ_author_name
'Yu, Hongli'
'Hao, Ruibin'
'Zhao, Dong'
'Chi, Lingyu'
'Zhao, Xianlong'
'Cui, Yibo'
'Liu, Kunjie'
'Zhao, Jing'
'Liu, Quanlin'

_publ_section_title
;
 Chiral organic hybrids for nonlinear optical applications and
 solvent-induced reversible red-yellow color change.
;
_journal_issue 30
_journal_name_full 'Dalton transactions (Cambridge, England : 2003)'
_journal_page_first 11638
_journal_page_last 11643
_journal_paper_doi 10.1039/d5dt00391a
_journal_volume 54
_journal_year 2025
_chemical_absolute_configuration rm
_chemical_formula_moiety 'Bi I5, C12 H20 N2'
_chemical_formula_sum 'C12 H20 Bi I5 N2'
_chemical_formula_weight 1035.78
_space_group_crystal_system orthorhombic
_space_group_IT_number 18
_space_group_name_Hall 'P 2 2ab'
_space_group_name_H-M_alt 'P 21 21 2'
_atom_sites_solution_hydrogens geom
_atom_sites_solution_primary dual
_atom_sites_solution_secondary difmap
_audit_creation_date 2025-04-20
_audit_creation_method
;
Olex2 1.2
(compiled 2018.05.29 svn.r3508 for OlexSys, GUI svn.r5506)
;
_audit_update_record
;
2025-04-20 deposited with the CCDC.	2025-07-03 downloaded from the CCDC.
;
_cell_angle_alpha 90.00
_cell_angle_beta 90.00
_cell_angle_gamma 90.00
_cell_formula_units_Z 4
_cell_length_a 8.3564(2)
_cell_length_b 27.2752(6)
_cell_length_c 9.7097(2)
_cell_measurement_reflns_used 20847
_cell_measurement_temperature 100.00(10)
_cell_measurement_theta_max 31.0710
_cell_measurement_theta_min 2.1030
_cell_volume 2213.06(9)
_computing_cell_refinement 'CrysAlisPro 1.171.43.140a (Rigaku OD, 2024)'
_computing_data_collection 'CrysAlisPro 1.171.43.140a (Rigaku OD, 2024)'
_computing_data_reduction 'CrysAlisPro 1.171.43.140a (Rigaku OD, 2024)'
_computing_molecular_graphics 'Olex2 (Dolomanov et al., 2009)'
_computing_publication_material 'Olex2 (Dolomanov et al., 2009)'
_computing_structure_refinement 'XH (Sheldrick, 2008)'
_computing_structure_solution 'ShelXT (Sheldrick, 2015)'
_diffrn_ambient_environment N~2~
_diffrn_ambient_temperature 100.00(10)
_diffrn_detector 'Hybrid Pixel Array Detector'
_diffrn_detector_area_resol_mean 10.0000
_diffrn_detector_type HyPix
_diffrn_measured_fraction_theta_full 0.999
_diffrn_measured_fraction_theta_max 0.999
_diffrn_measurement_details
;
List of Runs (angles in degrees, time in seconds):

  # Type    Start    End  Width  t~exp~   \w     \q     \k     \f   Frames
#--------------------------------------------------------------------------
  1  \w    -10.00  16.00   0.50    0.52    --    3.18 -87.00-174.00   52
  2  \w    -16.00   9.00   0.50    0.52    --    3.18 -99.00-150.00   50
  3  \w    -17.00  35.00   0.50    0.52    --    3.18 -99.00 -30.00  104
  4  \w    -17.00  36.00   0.50    0.52    --    3.18 -99.00  60.00  106
  5  \w     14.00  64.00   0.50    0.52    --    3.18  38.00-120.00  100
  6  \w     -9.00  76.00   0.50    0.52    --    3.18  38.00-180.00  170
  7  \w    -22.00  38.00   0.50    0.52    --    3.18  87.00 -57.00  120
  8  \w    -30.00  -4.00   0.50    0.52    --   -7.24  87.00 -57.00   52
  9  \w    -18.00  65.00   0.50    0.52    --   -7.24  38.00  60.00  166
;
_diffrn_measurement_device 'four-circle diffractometer'
_diffrn_measurement_device_type 'XtaLAB Synergy R, DW system, HyPix'
_diffrn_measurement_method '\w scans'
_diffrn_orient_matrix_type 'CrysAlisPro convention (1999,Acta A55,543-557)'
_diffrn_orient_matrix_UB_11 0.0515096000
_diffrn_orient_matrix_UB_12 0.0100795000
_diffrn_orient_matrix_UB_13 -0.0507209000
_diffrn_orient_matrix_UB_21 -0.0496413000
_diffrn_orient_matrix_UB_22 0.0210326000
_diffrn_orient_matrix_UB_23 -0.0043601000
_diffrn_orient_matrix_UB_31 0.0456948000
_diffrn_orient_matrix_UB_32 0.0114995000
_diffrn_orient_matrix_UB_33 0.0523913000
_diffrn_radiation_monochromator mirror
_diffrn_radiation_probe x-ray
_diffrn_radiation_type MoK\a
_diffrn_radiation_wavelength 0.71073
_diffrn_reflns_av_R_equivalents 0.0592
_diffrn_reflns_av_unetI/netI 0.0299
_diffrn_reflns_limit_h_max 9
_diffrn_reflns_limit_h_min -9
_diffrn_reflns_limit_k_max 32
_diffrn_reflns_limit_k_min -31
_diffrn_reflns_limit_l_max 11
_diffrn_reflns_limit_l_min -11
_diffrn_reflns_number 30284
_diffrn_reflns_theta_full 25.00
_diffrn_reflns_theta_max 25.00
_diffrn_reflns_theta_min 2.10
_diffrn_source 'Rotating-anode X-ray tube'
_diffrn_source_type 'Rigaku (Mo) X-ray Source'
_exptl_absorpt_coefficient_mu 14.937
_exptl_absorpt_correction_T_max 1.00000
_exptl_absorpt_correction_T_min 0.26001
_exptl_absorpt_correction_type multi-scan
_exptl_absorpt_process_details
;
CrysAlisPro 1.171.43.140a (Rigaku Oxford Diffraction, 2024)
Empirical absorption correction using spherical harmonics,
implemented in SCALE3 ABSPACK scaling algorithm.
;
_exptl_crystal_colour 'clear reddish red'
_exptl_crystal_colour_lustre clear
_exptl_crystal_colour_modifier reddish
_exptl_crystal_colour_primary red
_exptl_crystal_density_diffrn 3.109
_exptl_crystal_density_method 'not measured'
_exptl_crystal_description cube
_exptl_crystal_F_000 1816
_exptl_crystal_size_max 0.21
_exptl_crystal_size_mid 0.1
_exptl_crystal_size_min 0.09
_refine_diff_density_max 0.937
_refine_diff_density_min -1.675
_refine_diff_density_rms 0.202
_refine_ls_abs_structure_details 'Flack H D (1983), Acta Cryst. A39, 876-881'
_refine_ls_abs_structure_Flack -0.015(8)
_refine_ls_extinction_method none
_refine_ls_goodness_of_fit_ref 1.017
_refine_ls_hydrogen_treatment constr
_refine_ls_matrix_type full
_refine_ls_number_parameters 176
_refine_ls_number_reflns 3889
_refine_ls_number_restraints 0
_refine_ls_restrained_S_all 1.017
_refine_ls_R_factor_all 0.0224
_refine_ls_R_factor_gt 0.0197
_refine_ls_shift/su_max 0.002
_refine_ls_shift/su_mean 0.000
_refine_ls_structure_factor_coef Fsqd
_refine_ls_weighting_details 'calc w=1/[\s^2^(Fo^2^)+(0.0229P)^2^+0.0000P] where P=(Fo^2^+2Fc^2^)/3'
_refine_ls_weighting_scheme calc
_refine_ls_wR_factor_gt 0.0458
_refine_ls_wR_factor_ref 0.0466
_reflns_number_gt 3580
_reflns_number_total 3889
_reflns_threshold_expression >2sigma(I)
_cod_data_source_file d5dt00391a2.cif
_cod_data_source_block s-bii3_auto
_cod_database_code 7719220
_chemical_oxdiff_formula 'C N H Bi I'
_chemical_oxdiff_usercomment 'C N H Bi I'
_reflns_odcompleteness_completeness 99.92
_reflns_odcompleteness_iscentric 1
_reflns_odcompleteness_theta 26.32
_olex2_refinement_description
;
1. Fixed Uiso
 At 1.2 times of:
  All C(H) groups, All C(H,H) groups, All N(H) groups, All N(H,H,H) groups
2. Uiso/Uaniso restraints and constraints
Uanis(C11) = Uanis(C10)
3.a Ternary CH refined with riding coordinates:
 C4(H4), N1(H1)
3.b Secondary CH2 refined with riding coordinates:
 C1(H1A,H1B), C3(H3A,H3B), C5(H5A,H5B), C2(H2D,H2E), C6(H6A,H6B)
3.c Aromatic/amide H refined with riding coordinates:
 C12(H12), C10(H10), C9(H9), C11(H11), C8(H8)
3.d Idealised Me refined as rotating group:
 N2(H2A,H2B,H2C)
;
_olex2_submission_special_instructions 'No special instructions were received'
_oxdiff_exptl_absorpt_empirical_details
;
Empirical correction (ABSPACK) includes:
- Absorption correction using spherical harmonics
- Frame scaling
;
_oxdiff_exptl_absorpt_empirical_full_max 3.457
_oxdiff_exptl_absorpt_empirical_full_min 0.608

loop_
_space_group_symop_id
_space_group_symop_operation_xyz
1 'x, y, z'
2 '-x, -y, z'
3 '-x+1/2, y+1/2, -z'
4 'x+1/2, -y+1/2, -z'

loop_
_atom_site_label
_atom_site_type_symbol
_atom_site_fract_x
_atom_site_fract_y
_atom_site_fract_z
_atom_site_U_iso_or_equiv
_atom_site_adp_type
_atom_site_occupancy
_atom_site_calc_flag
_atom_site_disorder_assembly
_atom_site_disorder_group
_atom_site_refinement_flags_posn
Bi1 Bi 0.226228(19) 0.340100(6) 0.49923(4) 0.01069(6) Uani 1 d . . .
I1 I 0.22167(8) 0.328972(17) 0.81289(6) 0.01283(14) Uani 1 d . . .
I4 I 0.22252(8) 0.331763(17) 0.18904(6) 0.01348(15) Uani 1 d . . .
I3 I -0.08344(4) 0.268496(11) 0.50285(7) 0.01498(8) Uani 1 d . . .
I5 I 0.53403(4) 0.393340(12) 0.49687(7) 0.01945(8) Uani 1 d . . .
I2 I 0.02882(4) 0.427706(12) 0.49913(7) 0.02085(8) Uani 1 d . . .
C4 C 0.7345(11) 0.3100(3) 1.1133(8) 0.0147(18) Uani 1 d . . .
H4 H 0.8330 0.2892 1.1107 0.018 Uiso 1 calc . . R
C1 C 0.7730(11) 0.3653(3) 0.8592(8) 0.019(2) Uani 1 d . . .
H1A H 0.8369 0.3722 0.7756 0.023 Uiso 1 calc . . R
H1B H 0.6784 0.3871 0.8587 0.023 Uiso 1 calc . . R
N1 N 0.8719(5) 0.37528(16) 0.9847(7) 0.0133(11) Uani 1 d . . .
H1 H 0.9571 0.3534 0.9811 0.016 Uiso 1 calc . . R
C3 C 0.6324(6) 0.29832(19) 0.9878(8) 0.0130(11) Uani 1 d . . .
H3A H 0.6081 0.2628 0.9860 0.016 Uiso 1 calc . . R
H3B H 0.5299 0.3164 0.9937 0.016 Uiso 1 calc . . R
C12 C 0.7790(11) 0.4877(3) 1.1166(8) 0.015(2) Uani 1 d . . .
H12 H 0.8156 0.4733 1.2000 0.018 Uiso 1 calc . . R
C7 C 0.8267(6) 0.46750(19) 0.9917(10) 0.0181(12) Uani 1 d . . .
C10 C 0.6297(6) 0.54952(19) 0.9998(11) 0.0243(10) Uani 1 d . . .
H10 H 0.5648 0.5781 1.0020 0.029 Uiso 1 calc . . R
C9 C 0.6727(11) 0.5300(3) 0.8763(9) 0.0230(17) Uani 1 d . . .
H9 H 0.6335 0.5442 0.7937 0.028 Uiso 1 calc . . R
C11 C 0.6792(11) 0.5283(3) 1.1225(10) 0.0243(10) Uani 1 d . . .
H11 H 0.6456 0.5413 1.2086 0.029 Uiso 1 calc . . R
C5 C 0.7843(10) 0.3641(3) 1.1160(7) 0.0127(17) Uani 1 d . . .
H5A H 0.6885 0.3852 1.1241 0.015 Uiso 1 calc . . R
H5B H 0.8546 0.3704 1.1961 0.015 Uiso 1 calc . . R
N2 N 0.6440(6) 0.29899(19) 1.2426(5) 0.0150(11) Uani 1 d . . .
H2A H 0.5465 0.3138 1.2393 0.018 Uiso 1 calc . . GR
H2B H 0.6997 0.3104 1.3164 0.018 Uiso 1 calc . . GR
H2C H 0.6306 0.2660 1.2507 0.018 Uiso 1 calc . . GR
C2 C 0.7188(10) 0.3125(3) 0.8571(7) 0.0174(19) Uani 1 d . . .
H2D H 0.8131 0.2910 0.8450 0.021 Uiso 1 calc . . R
H2E H 0.6467 0.3074 0.7775 0.021 Uiso 1 calc . . R
C6 C 0.9467(6) 0.4267(2) 0.9851(9) 0.0207(14) Uani 1 d . . .
H6A H 1.0197 0.4294 1.0650 0.025 Uiso 1 calc . . R
H6B H 1.0118 0.4306 0.9006 0.025 Uiso 1 calc . . R
C8 C 0.7723(11) 0.4898(4) 0.8692(9) 0.024(2) Uani 1 d . . .
H8 H 0.8043 0.4772 0.7823 0.028 Uiso 1 calc . . R

loop_
_atom_site_aniso_label
_atom_site_aniso_U_11
_atom_site_aniso_U_22
_atom_site_aniso_U_33
_atom_site_aniso_U_23
_atom_site_aniso_U_13
_atom_site_aniso_U_12
Bi1 0.01106(10) 0.01255(10) 0.00845(10) -0.00015(16) 0.00051(19) 0.00017(6)
I1 0.0141(4) 0.0166(3) 0.0077(3) -0.0008(2) -0.0003(2) 0.0013(2)
I4 0.0141(4) 0.0180(3) 0.0083(3) 0.0004(2) -0.0002(2) 0.0021(2)
I3 0.01268(16) 0.01662(17) 0.01563(16) 0.0031(3) -0.0031(3) -0.00401(11)
I5 0.01477(16) 0.02152(19) 0.02205(17) -0.0035(3) 0.0015(4) -0.00569(12)
I2 0.02180(17) 0.01647(19) 0.02427(17) 0.0005(3) 0.0022(4) 0.00697(13)
C4 0.015(4) 0.009(4) 0.020(4) -0.002(3) 0.009(3) 0.001(3)
C1 0.015(5) 0.021(4) 0.022(4) 0.000(3) -0.003(3) 0.005(3)
N1 0.0073(19) 0.010(2) 0.022(3) 0.000(3) 0.006(3) 0.0013(15)
C3 0.014(2) 0.011(3) 0.015(3) -0.004(3) -0.003(4) 0.0002(18)
C12 0.010(5) 0.009(4) 0.026(4) 0.003(3) 0.003(3) -0.004(3)
C7 0.011(2) 0.015(3) 0.028(3) 0.007(4) 0.004(5) -0.0025(19)
C10 0.014(2) 0.015(2) 0.043(3) -0.006(3) 0.004(4) -0.0049(18)
C9 0.014(4) 0.020(4) 0.036(4) 0.010(4) -0.011(4) -0.005(3)
C11 0.014(2) 0.015(2) 0.043(3) -0.006(3) 0.004(4) -0.0049(18)
C5 0.006(4) 0.014(4) 0.018(4) -0.003(3) -0.003(3) -0.001(3)
N2 0.018(3) 0.015(3) 0.013(2) 0.002(2) -0.002(2) 0.002(2)
C2 0.024(5) 0.010(4) 0.018(4) 0.005(3) 0.009(3) 0.000(3)
C6 0.013(2) 0.018(3) 0.032(4) -0.001(3) -0.001(4) -0.006(2)
C8 0.017(5) 0.030(6) 0.025(4) 0.001(4) 0.008(4) -0.010(4)

loop_
_atom_type_symbol
_atom_type_description
_atom_type_scat_dispersion_real
_atom_type_scat_dispersion_imag
_atom_type_scat_source
C C 0.0033 0.0016 'International Tables Vol C Tables 4.2.6.8 and 6.1.1.4'
H H 0.0000 0.0000 'International Tables Vol C Tables 4.2.6.8 and 6.1.1.4'
Bi Bi -4.1077 10.2566 'International Tables Vol C Tables 4.2.6.8 and 6.1.1.4'
I I -0.4742 1.8119 'International Tables Vol C Tables 4.2.6.8 and 6.1.1.4'
N N 0.0061 0.0033 'International Tables Vol C Tables 4.2.6.8 and 6.1.1.4'

loop_
_geom_angle_atom_site_label_1
_geom_angle_atom_site_label_2
_geom_angle_atom_site_label_3
_geom_angle
_geom_angle_site_symmetry_1
_geom_angle_site_symmetry_3
_geom_angle_publ_flag
I1 Bi1 I3 85.669(16) . 4_556 ?
I1 Bi1 I3 85.386(17) . . ?
I4 Bi1 I1 169.907(11) . . ?
I4 Bi1 I3 86.133(17) . 4_556 ?
I4 Bi1 I3 87.551(17) . . ?
I3 Bi1 I3 81.195(5) . 4_556 ?
I5 Bi1 I1 93.86(2) . . ?
I5 Bi1 I4 92.19(2) . . ?
I5 Bi1 I3 172.403(11) . . ?
I5 Bi1 I3 91.211(10) . 4_556 ?
I2 Bi1 I1 94.294(19) . . ?
I2 Bi1 I4 93.198(19) . . ?
I2 Bi1 I3 92.424(10) . . ?
I2 Bi1 I3 173.604(11) . 4_556 ?
I2 Bi1 I5 95.172(11) . . ?
Bi1 I3 Bi1 155.260(11) . 4_456 ?
C3 C4 C5 111.6(6) . . ?
N2 C4 C3 110.3(6) . . ?
N2 C4 C5 108.4(6) . . ?
N1 C1 C2 110.5(6) . . ?
C1 N1 C5 112.6(4) . . ?
C1 N1 C6 113.1(6) . . ?
C5 N1 C6 112.5(6) . . ?
C2 C3 C4 110.5(5) . . ?
C11 C12 C7 121.6(8) . . ?
C12 C7 C6 121.6(8) . . ?
C12 C7 C8 118.2(5) . . ?
C8 C7 C6 119.9(8) . . ?
C9 C10 C11 121.0(5) . . ?
C10 C9 C8 121.0(8) . . ?
C12 C11 C10 118.5(9) . . ?
N1 C5 C4 108.3(6) . . ?
C1 C2 C3 112.2(6) . . ?
C7 C6 N1 113.9(4) . . ?
C9 C8 C7 119.7(9) . . ?

loop_
_geom_bond_atom_site_label_1
_geom_bond_atom_site_label_2
_geom_bond_distance
_geom_bond_site_symmetry_2
_geom_bond_publ_flag
Bi1 I1 3.0608(6) . ?
Bi1 I4 3.0206(6) . ?
Bi1 I3 3.3621(3) 4_556 ?
Bi1 I3 3.2422(3) . ?
Bi1 I5 2.9538(4) . ?
Bi1 I2 2.9036(4) . ?
I3 Bi1 3.3620(3) 4_456 ?
C4 C3 1.521(10) . ?
C4 C5 1.532(12) . ?
C4 N2 1.497(8) . ?
C1 N1 1.498(10) . ?
C1 C2 1.508(13) . ?
N1 C5 1.501(10) . ?
N1 C6 1.535(7) . ?
C3 C2 1.511(10) . ?
C12 C7 1.390(12) . ?
C12 C11 1.387(13) . ?
C7 C6 1.501(7) . ?
C7 C8 1.411(12) . ?
C10 C9 1.361(13) . ?
C10 C11 1.388(13) . ?
C9 C8 1.377(14) . ?
